data_7063754
loop_
_publ_author_name
'Tolstikov, Svyatoslav E.'
'Kolesnikov, Andrey E.'
'Smirnova, Kristina A.'
'Letyagin, Gleb A.'
'Bogomyakov, Artem S.'
'Romanenko, Galina V.'
'Ovcharenko, Victor I.'

_publ_section_title
;
 Heterospin molecular complexes of Cu(hfac)2 with pyridyl-substituted
 nitronyl nitroxides: peculiarities of structure and magnetic properties
;
_journal_issue 18
_journal_name_full 'New Journal of Chemistry'
_journal_page_first 7655
_journal_page_last 7660
_journal_paper_doi 10.1039/D5NJ00967G
_journal_volume 49
_journal_year 2025
_chemical_formula_sum 'C48 H44 Cu2 F24 N6 O14'
_chemical_formula_weight 1511.97
_space_group_crystal_system triclinic
_space_group_IT_number 2
_space_group_name_Hall '-P 1'
_space_group_name_H-M_alt 'P -1'
_atom_sites_solution_hydrogens geom
_audit_creation_method SHELXL-2019/3
_audit_update_record
;
2023-12-29 deposited with the CCDC.	2025-04-09 downloaded from the CCDC.
;
_cell_angle_alpha 101.6193(14)
_cell_angle_beta 91.6410(15)
_cell_angle_gamma 117.0145(14)
_cell_formula_units_Z 1
_cell_length_a 10.6583(3)
_cell_length_b 11.4385(4)
_cell_length_c 14.7135(4)
_cell_measurement_reflns_used 9893
_cell_measurement_temperature 296(2)
_cell_measurement_theta_max 67.77
_cell_measurement_theta_min 3.10
_cell_volume 1550.43(8)
_computing_cell_refinement 'Bruker SAINT'
_computing_data_collection 'Bruker APEX2'
_computing_data_reduction 'Bruker SAINT'
_computing_molecular_graphics 'Bruker SHELXTL'
_computing_publication_material 'Bruker SHELXTL'
_computing_structure_refinement 'SHELXL-2019/2 (Sheldrick, 2019)'
_computing_structure_solution 'SHELXS-97 (Sheldrick 2008)'
_diffrn_ambient_temperature 296(2)
_diffrn_measured_fraction_theta_full 0.990
_diffrn_measured_fraction_theta_max 0.988
_diffrn_measurement_device_type 'Bruker APEX-II CCD'
_diffrn_measurement_method '\f and \w scans'
_diffrn_radiation_type CuK\a
_diffrn_radiation_wavelength 1.54178
_diffrn_reflns_av_R_equivalents 0.0360
_diffrn_reflns_av_unetI/netI 0.0284
_diffrn_reflns_Laue_measured_fraction_full 0.990
_diffrn_reflns_Laue_measured_fraction_max 0.988
_diffrn_reflns_limit_h_max 12
_diffrn_reflns_limit_h_min -12
_diffrn_reflns_limit_k_max 13
_diffrn_reflns_limit_k_min -12
_diffrn_reflns_limit_l_max 17
_diffrn_reflns_limit_l_min -17
_diffrn_reflns_number 23782
_diffrn_reflns_point_group_measured_fraction_full 0.990
_diffrn_reflns_point_group_measured_fraction_max 0.988
_diffrn_reflns_theta_full 67.679
_diffrn_reflns_theta_max 67.766
_diffrn_reflns_theta_min 3.096
_exptl_absorpt_coefficient_mu 2.098
_exptl_absorpt_correction_type none
_exptl_crystal_colour brown
_exptl_crystal_density_diffrn 1.619
_exptl_crystal_description plate
_exptl_crystal_F_000 760
_exptl_crystal_size_max 0.35
_exptl_crystal_size_mid 0.12
_exptl_crystal_size_min 0.05
_refine_diff_density_max 0.263
_refine_diff_density_min -0.314
_refine_diff_density_rms 0.047
_refine_ls_extinction_method none
_refine_ls_goodness_of_fit_ref 1.021
_refine_ls_hydrogen_treatment constr
_refine_ls_matrix_type full
_refine_ls_number_parameters 526
_refine_ls_number_reflns 5559
_refine_ls_number_restraints 30
_refine_ls_restrained_S_all 1.019
_refine_ls_R_factor_all 0.0506
_refine_ls_R_factor_gt 0.0425
_refine_ls_shift/su_max 0.001
_refine_ls_shift/su_mean 0.000
_refine_ls_structure_factor_coef Fsqd
_refine_ls_weighting_details 'w=1/[\s^2^(Fo^2^)+(0.0609P)^2^+0.8882P] where P=(Fo^2^+2Fc^2^)/3'
_refine_ls_weighting_scheme calc
_refine_ls_wR_factor_gt 0.1156
_refine_ls_wR_factor_ref 0.1249
_reflns_Friedel_coverage 0.000
_reflns_number_gt 4725
_reflns_number_total 5559
_reflns_threshold_expression 'I > 2\s(I)'
_cod_data_source_file d5nj00967g2.cif
_cod_data_source_block 090b
_cod_depositor_comments 'Adding full bibliography for 7063753--7063771.cif.'
_cod_database_code 7063754
_shelx_shelxl_version_number 2019/3
_shelx_space_group_comment
; 
The symmetry employed for this shelxl refinement is uniquely defined 
by the following loop, which should always be used as a source of 
symmetry information in preference to the above space-group names. 
They are only intended as comments. 
;

loop_
_space_group_symop_operation_xyz
'x, y, z'
'-x, -y, -z'

loop_
_atom_site_label
_atom_site_type_symbol
_atom_site_fract_x
_atom_site_fract_y
_atom_site_fract_z
_atom_site_U_iso_or_equiv
_atom_site_adp_type
_atom_site_occupancy
_atom_site_site_symmetry_order
_atom_site_calc_flag
_atom_site_refinement_flags_posn
_atom_site_refinement_flags_adp
_atom_site_refinement_flags_occupancy
_atom_site_disorder_assembly
_atom_site_disorder_group
Cu Cu 0.50273(4) 0.58098(4) 0.70201(2) 0.05332(14) Uani 1 1 d . . . . .
O1 O 0.6661(2) 0.7484(2) 0.77723(13) 0.0735(5) Uani 1 1 d . . . . .
C1 C 0.8157(4) 0.9130(5) 0.9090(3) 0.0923(11) Uani 1 1 d . . . . .
C2 C 0.6673(3) 0.8175(3) 0.85657(19) 0.0664(7) Uani 1 1 d . . . . .
O2 O 0.3659(2) 0.6520(2) 0.78480(13) 0.0703(5) Uani 1 1 d . . . . .
C3 C 0.5553(3) 0.8200(3) 0.8985(2) 0.0716(8) Uani 1 1 d . . . . .
H3 H 0.574851 0.877313 0.957627 0.086 Uiso 1 1 calc R U . . .
O3 O 0.5305(2) 0.4769(3) 0.78474(15) 0.0790(6) Uani 1 1 d . . . . .
C4 C 0.4140(3) 0.7419(3) 0.85797(18) 0.0609(6) Uani 1 1 d . . . . .
O4 O 0.6775(2) 0.5397(2) 0.62839(14) 0.0682(5) Uani 1 1 d . . . . .
C5 C 0.3025(4) 0.7727(4) 0.9048(2) 0.0823(9) Uani 1 1 d . . . . .
C6 C 0.6527(7) 0.4541(9) 0.9077(4) 0.1239(18) Uani 1 1 d . . . . .
C7 C 0.6485(4) 0.4834(4) 0.8111(2) 0.0797(9) Uani 1 1 d . . . . .
C8 C 0.7664(4) 0.5131(4) 0.7667(2) 0.0776(9) Uani 1 1 d . . . . .
H8 H 0.845427 0.514540 0.796494 0.093 Uiso 1 1 calc R U . . .
C9 C 0.7728(3) 0.5412(3) 0.6785(2) 0.0623(7) Uani 1 1 d . . . . .
C10 C 0.9129(4) 0.5758(4) 0.6375(3) 0.0813(9) Uani 1 1 d . . . . .
O1R O 0.32836(17) 0.42167(16) 0.63005(11) 0.0511(4) Uani 1 1 d . . . . .
N2R N 0.2771(2) 0.2987(2) 0.63981(13) 0.0486(4) Uani 1 1 d . . . . .
C3R C 0.1522(3) 0.2373(3) 0.6903(2) 0.0615(6) Uani 1 1 d . . . . .
C4R C 0.1813(4) 0.3257(4) 0.7894(3) 0.0995(13) Uani 1 1 d . . . . .
H4RA H 0.185859 0.410455 0.786063 0.149 Uiso 1 1 calc R U . . .
H4RB H 0.270184 0.341563 0.820179 0.149 Uiso 1 1 calc R U . . .
H4RC H 0.106223 0.280483 0.824011 0.149 Uiso 1 1 calc R U . . .
C5R C 0.0294(3) 0.2349(4) 0.6328(3) 0.0965(12) Uani 1 1 d . . . . .
H5RA H 0.013591 0.180223 0.570612 0.145 Uiso 1 1 calc R U . . .
H5RB H 0.052389 0.325361 0.629717 0.145 Uiso 1 1 calc R U . . .
H5RC H -0.055066 0.197670 0.661828 0.145 Uiso 1 1 calc R U . . .
C6R C 0.1389(3) 0.0950(3) 0.6840(2) 0.0633(7) Uani 1 1 d . . . . .
C7R C 0.2143(5) 0.0839(5) 0.7691(3) 0.1024(13) Uani 1 1 d . . . . .
H7RA H 0.213202 -0.002208 0.756339 0.154 Uiso 1 1 calc R U . . .
H7RB H 0.166141 0.092210 0.822296 0.154 Uiso 1 1 calc R U . . .
H7RC H 0.310831 0.154810 0.782223 0.154 Uiso 1 1 calc R U . . .
C8R C -0.0118(4) -0.0219(4) 0.6563(3) 0.0899(11) Uani 1 1 d . . . . .
H8RA H -0.051627 -0.019942 0.597568 0.135 Uiso 1 1 calc R U . . .
H8RB H -0.069270 -0.013290 0.703612 0.135 Uiso 1 1 calc R U . . .
H8RC H -0.009374 -0.105947 0.650126 0.135 Uiso 1 1 calc R U . . .
N9R N 0.2255(2) 0.0857(2) 0.60630(15) 0.0565(5) Uani 1 1 d . . . . .
O10R O 0.2215(2) -0.02480(19) 0.56469(16) 0.0747(6) Uani 1 1 d . . . . .
C11R C 0.3099(2) 0.2071(2) 0.59092(16) 0.0482(5) Uani 1 1 d . . . . .
C12R C 0.4178(2) 0.2345(2) 0.52822(16) 0.0469(5) Uani 1 1 d . . . . .
C13R C 0.4140(2) 0.2951(2) 0.45721(16) 0.0481(5) Uani 1 1 d . . . . .
H13R H 0.339623 0.315111 0.449264 0.058 Uiso 1 1 calc R U . . .
N14R N 0.5119(2) 0.3267(2) 0.39901(13) 0.0480(4) Uani 1 1 d . . . . .
C15R C 0.6185(3) 0.2972(3) 0.41243(18) 0.0547(6) Uani 1 1 d . . . . .
H15R H 0.687946 0.319180 0.372823 0.066 Uiso 1 1 calc R U . . .
C16R C 0.6307(3) 0.2366(3) 0.48130(19) 0.0578(6) Uani 1 1 d . . . . .
H16R H 0.705644 0.216725 0.486924 0.069 Uiso 1 1 calc R U . . .
C17R C 0.5304(3) 0.2053(2) 0.54229(17) 0.0515(5) Uani 1 1 d . . . . .
O18R O 0.5309(2) 0.1534(2) 0.61545(13) 0.0644(5) Uani 1 1 d . . . . .
C19R C 0.6485(3) 0.1303(3) 0.6390(2) 0.0693(7) Uani 1 1 d . . . . .
H19A H 0.736754 0.214556 0.652906 0.083 Uiso 1 1 calc R U . . .
H19B H 0.656501 0.067647 0.587250 0.083 Uiso 1 1 calc R U . . .
C20R C 0.6192(4) 0.0725(5) 0.7231(3) 0.0971(12) Uani 1 1 d . . . . .
H20A H 0.527828 -0.006457 0.710109 0.146 Uiso 1 1 calc R U . . .
H20B H 0.619658 0.138519 0.775219 0.146 Uiso 1 1 calc R U . . .
H20C H 0.691222 0.048334 0.737944 0.146 Uiso 1 1 calc R U . . .
F1A F 0.8327(14) 0.9225(18) 0.9977(8) 0.172(7) Uani 0.5 1 d . . P A 1
F2A F 0.8624(17) 1.0308(13) 0.8893(12) 0.163(6) Uani 0.5 1 d . . P A 1
F3A F 0.9135(15) 0.870(2) 0.8762(10) 0.123(4) Uani 0.5 1 d . . P A 1
F7A F 0.690(3) 0.552(3) 0.9689(14) 0.187(9) Uani 0.5 1 d . U P B 1
F6A F 0.262(2) 0.832(2) 0.8520(13) 0.141(6) Uani 0.5 1 d . . P C 1
F5A F 0.355(5) 0.841(7) 0.992(4) 0.107(5) Uani 0.5 1 d . . P C 1
F4A F 0.191(6) 0.656(7) 0.907(4) 0.117(7) Uani 0.5 1 d . . P C 1
F8A F 0.528(3) 0.348(3) 0.9179(13) 0.167(7) Uani 0.5 1 d . U P B 1
F9A F 0.748(3) 0.408(2) 0.9182(16) 0.194(9) Uani 0.5 1 d . U P B 1
F10A F 1.0271(14) 0.6604(15) 0.6945(8) 0.156(7) Uani 0.5 1 d . . P D 1
F11A F 0.9206(15) 0.6295(13) 0.5683(10) 0.142(5) Uani 0.5 1 d . . P D 1
F12A F 0.9251(15) 0.4678(14) 0.6052(11) 0.125(5) Uani 0.5 1 d . . P D 1
F1B F 0.8814(16) 1.0171(14) 0.8758(9) 0.153(7) Uani 0.5 1 d . . P A 2
F2B F 0.8871(17) 0.855(2) 0.9111(11) 0.172(7) Uani 0.5 1 d . . P A 2
F3B F 0.8120(14) 0.9663(14) 0.9949(8) 0.121(4) Uani 0.5 1 d . . P A 2
F7B F 0.559(3) 0.345(2) 0.9112(16) 0.177(8) Uani 0.5 1 d . U P B 2
F6B F 0.295(2) 0.8721(19) 0.8770(12) 0.133(5) Uani 0.5 1 d . . P C 2
F5B F 0.326(5) 0.823(7) 0.996(4) 0.107(5) Uani 0.5 1 d . . P C 2
F4B F 0.174(6) 0.670(7) 0.891(4) 0.117(7) Uani 0.5 1 d . . P C 2
F8B F 0.781(2) 0.475(3) 0.9395(13) 0.176(8) Uani 0.5 1 d . U P B 2
F9B F 0.637(3) 0.552(4) 0.9736(15) 0.168(7) Uani 0.5 1 d . U P B 2
F10B F 0.9080(15) 0.5881(17) 0.5539(7) 0.171(7) Uani 0.5 1 d . . P D 2
F11B F 0.9612(19) 0.4937(15) 0.6479(16) 0.179(7) Uani 0.5 1 d . . P D 2
F12B F 1.0110(14) 0.6891(10) 0.6888(12) 0.140(6) Uani 0.5 1 d . . P D 2

loop_
_atom_site_aniso_label
_atom_site_aniso_U_11
_atom_site_aniso_U_22
_atom_site_aniso_U_33
_atom_site_aniso_U_23
_atom_site_aniso_U_13
_atom_site_aniso_U_12
Cu 0.0579(2) 0.0609(2) 0.0450(2) 0.00760(15) 0.00777(15) 0.03311(18)
O1 0.0658(12) 0.0898(14) 0.0548(11) 0.0030(10) 0.0080(9) 0.0338(11)
C1 0.080(2) 0.109(3) 0.070(2) 0.005(2) 0.0016(18) 0.037(2)
C2 0.0717(18) 0.0684(17) 0.0521(15) 0.0118(12) 0.0044(12) 0.0285(14)
O2 0.0736(12) 0.0737(12) 0.0581(11) -0.0003(9) 0.0103(9) 0.0365(10)
C3 0.084(2) 0.0697(18) 0.0524(15) 0.0006(13) 0.0071(14) 0.0352(16)
O3 0.0738(13) 0.1051(17) 0.0720(13) 0.0387(12) 0.0143(10) 0.0463(12)
C4 0.0800(18) 0.0616(15) 0.0471(13) 0.0122(12) 0.0160(12) 0.0383(14)
O4 0.0717(12) 0.0829(13) 0.0639(11) 0.0180(10) 0.0061(9) 0.0482(11)
C5 0.097(3) 0.091(2) 0.071(2) 0.0134(17) 0.0209(18) 0.057(2)
C6 0.112(4) 0.190(6) 0.094(4) 0.070(4) 0.011(3) 0.077(4)
C7 0.086(2) 0.099(2) 0.0658(18) 0.0291(17) 0.0046(16) 0.0496(19)
C8 0.0707(19) 0.098(2) 0.079(2) 0.0284(17) 0.0008(15) 0.0493(18)
C9 0.0651(16) 0.0638(16) 0.0677(16) 0.0118(12) 0.0057(13) 0.0403(14)
C10 0.069(2) 0.075(2) 0.106(3) 0.0233(19) 0.0136(18) 0.0387(18)
O1R 0.0515(9) 0.0505(9) 0.0541(9) 0.0096(7) 0.0058(7) 0.0275(7)
N2R 0.0487(11) 0.0509(11) 0.0503(10) 0.0113(8) 0.0105(8) 0.0269(9)
C3R 0.0548(15) 0.0642(16) 0.0686(16) 0.0151(13) 0.0250(12) 0.0299(13)
C4R 0.110(3) 0.086(2) 0.083(2) 0.0078(18) 0.054(2) 0.032(2)
C5R 0.0559(18) 0.097(3) 0.155(4) 0.047(2) 0.028(2) 0.0440(18)
C6R 0.0623(16) 0.0689(16) 0.0671(16) 0.0255(13) 0.0245(13) 0.0334(13)
C7R 0.122(3) 0.140(4) 0.080(2) 0.055(2) 0.032(2) 0.078(3)
C8R 0.070(2) 0.074(2) 0.118(3) 0.0252(19) 0.0382(19) 0.0248(17)
N9R 0.0563(12) 0.0554(12) 0.0663(13) 0.0181(10) 0.0179(10) 0.0314(10)
O10R 0.0817(14) 0.0539(11) 0.0980(15) 0.0202(10) 0.0315(11) 0.0379(10)
C11R 0.0470(12) 0.0523(13) 0.0511(12) 0.0135(10) 0.0087(10) 0.0278(10)
C12R 0.0448(12) 0.0464(12) 0.0521(12) 0.0090(10) 0.0103(9) 0.0246(10)
C13R 0.0466(12) 0.0499(12) 0.0519(13) 0.0072(10) 0.0090(10) 0.0279(10)
N14R 0.0499(11) 0.0504(10) 0.0465(10) 0.0081(8) 0.0100(8) 0.0273(9)
C15R 0.0512(13) 0.0640(15) 0.0560(14) 0.0131(11) 0.0157(11) 0.0330(12)
C16R 0.0516(14) 0.0689(16) 0.0669(15) 0.0166(12) 0.0159(11) 0.0394(13)
C17R 0.0512(13) 0.0513(13) 0.0589(14) 0.0119(11) 0.0094(10) 0.0303(11)
O18R 0.0626(11) 0.0846(13) 0.0709(11) 0.0341(10) 0.0186(9) 0.0487(10)
C19R 0.0666(17) 0.0813(19) 0.0811(19) 0.0241(15) 0.0081(14) 0.0506(16)
C20R 0.104(3) 0.125(3) 0.099(3) 0.053(2) 0.016(2) 0.073(3)
F1A 0.089(5) 0.293(18) 0.068(5) 0.057(8) -0.009(4) 0.030(8)
F2A 0.124(8) 0.073(5) 0.241(15) 0.006(6) -0.040(8) 0.020(6)
F3A 0.064(3) 0.153(7) 0.108(6) -0.006(5) -0.006(3) 0.031(4)
F7A 0.20(2) 0.255(16) 0.065(7) 0.021(8) -0.010(9) 0.083(14)
F6A 0.183(9) 0.202(14) 0.121(9) 0.040(8) 0.019(6) 0.159(10)
F5A 0.114(15) 0.134(14) 0.074(4) -0.001(7) 0.035(9) 0.067(12)
F4A 0.088(10) 0.134(10) 0.121(15) 0.013(8) 0.036(9) 0.051(5)
F8A 0.131(10) 0.264(16) 0.111(7) 0.115(8) 0.024(6) 0.068(8)
F9A 0.186(16) 0.281(18) 0.194(15) 0.164(14) 0.021(10) 0.133(14)
F10A 0.064(4) 0.232(16) 0.114(6) -0.004(7) -0.003(3) 0.041(8)
F11A 0.134(8) 0.169(7) 0.205(13) 0.140(9) 0.089(8) 0.098(6)
F12A 0.106(6) 0.085(4) 0.192(10) 0.016(6) 0.068(6) 0.058(4)
F1B 0.107(7) 0.149(12) 0.111(6) 0.050(6) 0.019(5) -0.024(7)
F2B 0.112(9) 0.178(13) 0.196(17) -0.060(11) -0.061(9) 0.090(9)
F3B 0.089(5) 0.158(6) 0.070(5) -0.032(5) -0.023(3) 0.047(4)
F7B 0.153(14) 0.218(12) 0.195(13) 0.165(11) 0.051(8) 0.069(9)
F6B 0.217(14) 0.155(9) 0.118(9) 0.061(8) 0.074(10) 0.150(10)
F5B 0.114(15) 0.134(14) 0.074(4) -0.001(7) 0.035(9) 0.067(12)
F4B 0.088(10) 0.134(10) 0.121(15) 0.013(8) 0.036(9) 0.051(5)
F8B 0.127(8) 0.34(2) 0.117(7) 0.129(11) 0.019(6) 0.128(13)
F9B 0.207(17) 0.281(17) 0.067(5) 0.051(7) 0.039(8) 0.152(16)
F10B 0.123(7) 0.337(18) 0.075(4) 0.049(6) 0.043(4) 0.124(9)
F11B 0.150(11) 0.166(15) 0.33(2) 0.135(13) 0.116(12) 0.135(12)
F12B 0.086(7) 0.074(3) 0.230(13) 0.031(5) 0.025(6) 0.014(4)

loop_
_atom_type_symbol
_atom_type_description
_atom_type_scat_dispersion_real
_atom_type_scat_dispersion_imag
_atom_type_scat_source
C C 0.0181 0.0091 'International Tables Vol C Tables 4.2.6.8 and 6.1.1.4'
H H 0.0000 0.0000 'International Tables Vol C Tables 4.2.6.8 and 6.1.1.4'
N N 0.0311 0.0180 'International Tables Vol C Tables 4.2.6.8 and 6.1.1.4'
O O 0.0492 0.0322 'International Tables Vol C Tables 4.2.6.8 and 6.1.1.4'
F F 0.0727 0.0534 'International Tables Vol C Tables 4.2.6.8 and 6.1.1.4'
Cu Cu -1.9646 0.5888 'International Tables Vol C Tables 4.2.6.8 and 6.1.1.4'

loop_
_geom_angle_atom_site_label_1
_geom_angle_atom_site_label_2
_geom_angle_atom_site_label_3
_geom_angle
_geom_angle_site_symmetry_1
_geom_angle_site_symmetry_3
_geom_angle_publ_flag
O3 Cu O1R 92.40(9) . . ?
O3 Cu O1 90.10(10) . . ?
O1R Cu O1 174.76(8) . . ?
O3 Cu N14R 170.42(8) . 2_666 ?
O1R Cu N14R 85.75(7) . 2_666 ?
O1 Cu N14R 92.53(9) . 2_666 ?
O3 Cu O2 98.85(9) . . ?
O1R Cu O2 89.23(7) . . ?
O1 Cu O2 85.83(8) . . ?
N14R Cu O2 90.53(8) 2_666 . ?
O3 Cu O4 81.75(8) . . ?
O1R Cu O4 99.98(7) . . ?
O1 Cu O4 84.93(8) . . ?
N14R Cu O4 89.31(7) 2_666 . ?
O2 Cu O4 170.75(8) . . ?
C2 O1 Cu 126.8(2) . . ?
F2B C1 F1B 110.0(12) . . ?
F2B C1 F3B 107.7(10) . . ?
F1B C1 F3B 102.6(10) . . ?
F1A C1 F2A 112.4(11) . . ?
F1A C1 F3A 102.9(10) . . ?
F2A C1 F3A 103.1(11) . . ?
F2B C1 C2 111.5(9) . . ?
F1B C1 C2 112.9(8) . . ?
F1A C1 C2 116.6(7) . . ?
F3B C1 C2 111.7(7) . . ?
F2A C1 C2 110.0(8) . . ?
F3A C1 C2 110.8(8) . . ?
O1 C2 C3 129.0(3) . . ?
O1 C2 C1 113.8(3) . . ?
C3 C2 C1 117.2(3) . . ?
C4 O2 Cu 122.50(19) . . ?
C2 C3 C4 123.8(3) . . ?
C7 O3 Cu 125.6(2) . . ?
O2 C4 C3 127.7(3) . . ?
O2 C4 C5 114.2(3) . . ?
C3 C4 C5 118.0(3) . . ?
C9 O4 Cu 117.82(18) . . ?
F4B C5 F6B 108(2) . . ?
F4B C5 F5B 103(3) . . ?
F6B C5 F5B 99(4) . . ?
F6A C5 F5A 116(4) . . ?
F6A C5 F4A 109(2) . . ?
F5A C5 F4A 107(4) . . ?
F6A C5 C4 107.4(9) . . ?
F4B C5 C4 115(3) . . ?
F6B C5 C4 110.4(9) . . ?
F5B C5 C4 119(3) . . ?
F5A C5 C4 109(3) . . ?
F4A C5 C4 109(3) . . ?
F7B C6 F8B 112.9(17) . . ?
F7A C6 F9A 106.1(17) . . ?
F7A C6 F8A 113.2(18) . . ?
F9A C6 F8A 102.1(16) . . ?
F7B C6 F9B 107(2) . . ?
F8B C6 F9B 101.8(14) . . ?
F7A C6 C7 112.1(16) . . ?
F7B C6 C7 113.0(11) . . ?
F8B C6 C7 111.9(8) . . ?
F9A C6 C7 110.4(11) . . ?
F8A C6 C7 112.3(8) . . ?
F9B C6 C7 109.0(13) . . ?
O3 C7 C8 129.7(3) . . ?
O3 C7 C6 111.9(3) . . ?
C8 C7 C6 118.4(3) . . ?
C7 C8 C9 122.6(3) . . ?
O4 C9 C8 127.2(3) . . ?
O4 C9 C10 115.5(3) . . ?
C8 C9 C10 117.2(3) . . ?
F11A C10 F10A 104.3(10) . . ?
F10B C10 F11B 112.3(11) . . ?
F11A C10 F12A 105.6(10) . . ?
F10A C10 F12A 107.3(10) . . ?
F10B C10 F12B 107.7(10) . . ?
F11B C10 F12B 101.6(10) . . ?
F10B C10 C9 114.2(7) . . ?
F11A C10 C9 112.4(6) . . ?
F10A C10 C9 115.5(7) . . ?
F11B C10 C9 111.5(9) . . ?
F12A C10 C9 111.1(7) . . ?
F12B C10 C9 108.6(8) . . ?
N2R O1R Cu 126.51(14) . . ?
O1R N2R C11R 123.5(2) . . ?
O1R N2R C3R 122.60(19) . . ?
C11R N2R C3R 112.6(2) . . ?
N2R C3R C5R 104.7(2) . . ?
N2R C3R C4R 109.8(2) . . ?
C5R C3R C4R 110.6(3) . . ?
N2R C3R C6R 101.54(19) . . ?
C5R C3R C6R 113.6(3) . . ?
C4R C3R C6R 115.6(3) . . ?
N9R C6R C8R 109.0(3) . . ?
N9R C6R C7R 105.0(2) . . ?
C8R C6R C7R 111.2(3) . . ?
N9R C6R C3R 101.0(2) . . ?
C8R C6R C3R 115.1(3) . . ?
C7R C6R C3R 114.4(3) . . ?
O10R N9R C11R 125.3(2) . . ?
O10R N9R C6R 122.7(2) . . ?
C11R N9R C6R 111.9(2) . . ?
N2R C11R N9R 109.5(2) . . ?
N2R C11R C12R 125.1(2) . . ?
N9R C11R C12R 125.4(2) . . ?
C13R C12R C17R 119.3(2) . . ?
C13R C12R C11R 120.2(2) . . ?
C17R C12R C11R 120.5(2) . . ?
N14R C13R C12R 123.3(2) . . ?
C13R N14R C15R 117.1(2) . . ?
C13R N14R Cu 119.82(16) . 2_666 ?
C15R N14R Cu 123.11(17) . 2_666 ?
N14R C15R C16R 123.7(2) . . ?
C15R C16R C17R 119.3(2) . . ?
O18R C17R C16R 126.8(2) . . ?
O18R C17R C12R 115.8(2) . . ?
C16R C17R C12R 117.4(2) . . ?
C17R O18R C19R 119.3(2) . . ?
O18R C19R C20R 106.8(3) . . ?

loop_
_geom_bond_atom_site_label_1
_geom_bond_atom_site_label_2
_geom_bond_distance
_geom_bond_site_symmetry_2
_geom_bond_publ_flag
Cu O3 1.968(2) . ?
Cu O1R 1.9822(17) . ?
Cu O1 1.983(2) . ?
Cu N14R 2.029(2) 2_666 ?
Cu O2 2.2467(19) . ?
Cu O4 2.361(2) . ?
O1 C2 1.267(3) . ?
C1 F2B 1.218(18) . ?
C1 F1B 1.282(12) . ?
C1 F1A 1.288(12) . ?
C1 F3B 1.298(11) . ?
C1 F2A 1.305(14) . ?
C1 F3A 1.400(18) . ?
C1 C2 1.520(5) . ?
C2 C3 1.369(4) . ?
O2 C4 1.235(3) . ?
C3 C4 1.390(4) . ?
O3 C7 1.269(4) . ?
C4 C5 1.530(4) . ?
O4 C9 1.230(3) . ?
C5 F6A 1.308(18) . ?
C5 F4B 1.32(6) . ?
C5 F6B 1.318(17) . ?
C5 F5B 1.32(6) . ?
C5 F5A 1.32(6) . ?
C5 F4A 1.33(7) . ?
C6 F7A 1.18(3) . ?
C6 F7B 1.21(2) . ?
C6 F8B 1.331(19) . ?
C6 F9A 1.35(2) . ?
C6 F8A 1.37(3) . ?
C6 F9B 1.40(3) . ?
C6 C7 1.529(5) . ?
C7 C8 1.367(5) . ?
C8 C9 1.395(4) . ?
C9 C10 1.537(5) . ?
C10 F10B 1.267(10) . ?
C10 F11A 1.277(10) . ?
C10 F10A 1.291(12) . ?
C10 F11B 1.289(16) . ?
C10 F12A 1.296(13) . ?
C10 F12B 1.293(12) . ?
O1R N2R 1.298(3) . ?
N2R C11R 1.334(3) . ?
N2R C3R 1.495(3) . ?
C3R C5R 1.524(5) . ?
C3R C4R 1.529(4) . ?
C3R C6R 1.551(4) . ?
C6R N9R 1.507(3) . ?
C6R C8R 1.525(4) . ?
C6R C7R 1.525(5) . ?
N9R O10R 1.270(3) . ?
N9R C11R 1.339(3) . ?
C11R C12R 1.457(3) . ?
C12R C13R 1.374(3) . ?
C12R C17R 1.404(3) . ?
C13R N14R 1.336(3) . ?
N14R C15R 1.344(3) . ?
C15R C16R 1.372(4) . ?
C16R C17R 1.384(4) . ?
C17R O18R 1.331(3) . ?
O18R C19R 1.440(3) . ?
C19R C20R 1.492(5) . ?
